data_7024951
loop_
_publ_author_name
'Ramasamy, Karthik'
'Malik, Mohammad A.'
'O'Brien, Paul'
'Raftery, James'

_publ_section_title
;
 Metal complexes of thiobiurets and dithiobiurets: Novel single source
 precursors for metal sulfide thin film nanostructures.
;
_journal_issue 6
_journal_name_full 'Dalton transactions (Cambridge, England : 2003)'
_journal_page_first 1460
_journal_page_last 1463
_journal_paper_doi 10.1039/b923179j
_journal_volume 39
_journal_year 2010
_chemical_formula_sum 'C42 H86 Fe2 N12 O6 S4'
_chemical_formula_weight 1095.17
_space_group_IT_number 14
_symmetry_cell_setting monoclinic
_symmetry_space_group_name_Hall '-P 2ybc'
_symmetry_space_group_name_H-M 'P 1 21/c 1'
_atom_sites_solution_hydrogens geom
_atom_sites_solution_primary direct
_atom_sites_solution_secondary difmap
_cell_angle_alpha 90.00
_cell_angle_beta 95.442(3)
_cell_angle_gamma 90.00
_cell_formula_units_Z 2
_cell_length_a 10.4666(18)
_cell_length_b 25.355(4)
_cell_length_c 10.3281(17)
_cell_measurement_reflns_used 864
_cell_measurement_temperature 100(2)
_cell_measurement_theta_max 26.24
_cell_measurement_theta_min 2.55
_cell_volume 2728.5(8)
_computing_cell_refinement 'Bruker SMART'
_computing_data_collection 'Bruker SMART'
_computing_data_reduction 'Bruker SAINT'
_computing_molecular_graphics 'Bruker SHELXTL'
_computing_publication_material 'Bruker SHELXTL'
_computing_structure_refinement 'SHELXL-97 (Sheldrick, 1997)'
_computing_structure_solution 'SHELXS-97 (Sheldrick, 1990)'
_diffrn_ambient_temperature 100(2)
_diffrn_measured_fraction_theta_full 0.995
_diffrn_measured_fraction_theta_max 0.995
_diffrn_measurement_device_type 'CCD area detector'
_diffrn_measurement_method 'phi and omega scans'
_diffrn_radiation_monochromator graphite
_diffrn_radiation_source 'fine-focus sealed tube'
_diffrn_radiation_type MoK\a
_diffrn_radiation_wavelength 0.71073
_diffrn_reflns_av_R_equivalents 0.0313
_diffrn_reflns_av_sigmaI/netI 0.0376
_diffrn_reflns_limit_h_max 13
_diffrn_reflns_limit_h_min -7
_diffrn_reflns_limit_k_max 31
_diffrn_reflns_limit_k_min -31
_diffrn_reflns_limit_l_max 12
_diffrn_reflns_limit_l_min -12
_diffrn_reflns_number 15681
_diffrn_reflns_theta_full 26.40
_diffrn_reflns_theta_max 26.40
_diffrn_reflns_theta_min 1.95
_exptl_absorpt_coefficient_mu 0.738
_exptl_absorpt_correction_T_max 1.000
_exptl_absorpt_correction_T_min 0.834
_exptl_absorpt_correction_type multi-scan
_exptl_absorpt_process_details sadabs
_exptl_crystal_colour red
_exptl_crystal_density_diffrn 1.333
_exptl_crystal_density_method 'not measured'
_exptl_crystal_description block
_exptl_crystal_F_000 1172
_exptl_crystal_size_max 0.35
_exptl_crystal_size_mid 0.30
_exptl_crystal_size_min 0.20
_refine_diff_density_max 1.677
_refine_diff_density_min -0.370
_refine_diff_density_rms 0.084
_refine_ls_extinction_method none
_refine_ls_goodness_of_fit_ref 1.144
_refine_ls_hydrogen_treatment constr
_refine_ls_matrix_type full
_refine_ls_number_parameters 309
_refine_ls_number_reflns 5558
_refine_ls_number_restraints 0
_refine_ls_restrained_S_all 1.144
_refine_ls_R_factor_all 0.0598
_refine_ls_R_factor_gt 0.0510
_refine_ls_shift/su_max 0.000
_refine_ls_shift/su_mean 0.000
_refine_ls_structure_factor_coef Fsqd
_refine_ls_weighting_details 'calc w=1/[\s^2^(Fo^2^)+(0.0447P)^2^+4.1092P] where P=(Fo^2^+2Fc^2^)/3'
_refine_ls_weighting_scheme calc
_refine_ls_wR_factor_gt 0.1160
_refine_ls_wR_factor_ref 0.1197
_reflns_number_gt 4890
_reflns_number_total 5558
_reflns_threshold_expression >2sigma(I)
_cod_data_source_file b923179j.txt
_cod_data_source_block z:\s3096\work\s3096abs
_cod_depositor_comments
;
The following automatic conversions were performed:

'_symmetry_cell_setting' value 'Monoclinic' changed to 'monoclinic'
according to /home/saulius/struct/CIF-dictionaries/cif_core.dic
dictionary named 'cif_core.dic' version 2.4.2 from 2011-04-26.

Automatic conversion script
Id: cif_fix_values 1891 2012-01-12 08:04:46Z andrius 
;
_cod_original_sg_symbol_H-M P2(1)/c
_cod_database_code 7024951

loop_
_symmetry_equiv_pos_as_xyz
'x, y, z'
'-x, y+1/2, -z+1/2'
'-x, -y, -z'
'x, -y-1/2, z-1/2'

loop_
_atom_site_label
_atom_site_type_symbol
_atom_site_fract_x
_atom_site_fract_y
_atom_site_fract_z
_atom_site_U_iso_or_equiv
_atom_site_adp_type
_atom_site_occupancy
_atom_site_symmetry_multiplicity
_atom_site_calc_flag
_atom_site_refinement_flags
Fe1 Fe 0.48506(4) 0.446249(15) 0.07326(4) 0.01467(12) Uani 1 1 d .
S1 S 0.36796(7) 0.42143(3) 0.25548(7) 0.02009(17) Uani 1 1 d .
S2 S 0.29935(7) 0.41930(3) -0.07433(7) 0.02026(17) Uani 1 1 d .
O1 O 0.63814(19) 0.45646(8) 0.20099(18) 0.0202(4) Uani 1 1 d .
O2 O 0.55224(19) 0.37401(8) 0.03666(19) 0.0200(4) Uani 1 1 d .
O3 O 0.41546(17) 0.51923(7) 0.06037(18) 0.0150(4) Uani 1 1 d .
N1 N 0.7986(2) 0.42798(11) 0.3441(2) 0.0240(6) Uani 1 1 d .
N2 N 0.5986(2) 0.42812(10) 0.4105(2) 0.0213(5) Uani 1 1 d .
N3 N 0.4163(2) 0.43039(10) 0.5103(2) 0.0217(5) Uani 1 1 d .
N4 N 0.5728(2) 0.28843(10) -0.0117(2) 0.0198(5) Uani 1 1 d .
N5 N 0.3711(2) 0.31939(9) 0.0042(2) 0.0201(5) Uani 1 1 d .
N6 N 0.1585(2) 0.33805(10) -0.0117(2) 0.0221(5) Uani 1 1 d .
C1 C 0.6721(3) 0.43750(11) 0.3141(3) 0.0199(6) Uani 1 1 d .
C2 C 0.8497(3) 0.40831(13) 0.4719(3) 0.0275(7) Uani 1 1 d .
H2A H 0.7949 0.4210 0.5384 0.033 Uiso 1 1 calc R
H2B H 0.9371 0.4227 0.4935 0.033 Uiso 1 1 calc R
C3 C 0.8552(3) 0.34850(13) 0.4759(3) 0.0316(8) Uani 1 1 d .
H3A H 0.7686 0.3341 0.4560 0.047 Uiso 1 1 calc R
H3B H 0.8896 0.3370 0.5629 0.047 Uiso 1 1 calc R
H3C H 0.9110 0.3358 0.4115 0.047 Uiso 1 1 calc R
C4 C 0.8904(3) 0.43401(13) 0.2463(3) 0.0258(7) Uani 1 1 d .
H4A H 0.8445 0.4295 0.1587 0.031 Uiso 1 1 calc R
H4B H 0.9558 0.4058 0.2588 0.031 Uiso 1 1 calc R
C5 C 0.9575(3) 0.48688(14) 0.2523(4) 0.0366(8) Uani 1 1 d .
H5A H 0.8940 0.5150 0.2339 0.055 Uiso 1 1 calc R
H5B H 1.0201 0.4879 0.1877 0.055 Uiso 1 1 calc R
H5C H 1.0017 0.4920 0.3394 0.055 Uiso 1 1 calc R
C6 C 0.4716(3) 0.42837(11) 0.3981(3) 0.0191(6) Uani 1 1 d .
C7 C 0.2773(3) 0.42725(14) 0.5183(3) 0.0299(7) Uani 1 1 d .
H7A H 0.2328 0.4444 0.4406 0.036 Uiso 1 1 calc R
H7B H 0.2556 0.4471 0.5958 0.036 Uiso 1 1 calc R
C8 C 0.2282(3) 0.37130(16) 0.5269(4) 0.0399(9) Uani 1 1 d .
H8A H 0.2528 0.3509 0.4526 0.060 Uiso 1 1 calc R
H8B H 0.1344 0.3718 0.5256 0.060 Uiso 1 1 calc R
H8C H 0.2654 0.3551 0.6079 0.060 Uiso 1 1 calc R
C9 C 0.4966(3) 0.43338(12) 0.6356(3) 0.0236(7) Uani 1 1 d .
H9A H 0.4453 0.4490 0.7017 0.028 Uiso 1 1 calc R
H9B H 0.5701 0.4571 0.6258 0.028 Uiso 1 1 calc R
C10 C 0.5470(3) 0.38036(13) 0.6836(3) 0.0286(7) Uani 1 1 d .
H10A H 0.4749 0.3561 0.6894 0.043 Uiso 1 1 calc R
H10B H 0.5940 0.3844 0.7696 0.043 Uiso 1 1 calc R
H10C H 0.6046 0.3662 0.6227 0.043 Uiso 1 1 calc R
C11 C 0.4967(3) 0.33009(11) 0.0093(3) 0.0183(6) Uani 1 1 d .
C12 C 0.7113(3) 0.29483(13) -0.0066(3) 0.0243(7) Uani 1 1 d .
H12A H 0.7312 0.3308 -0.0359 0.029 Uiso 1 1 calc R
H12B H 0.7461 0.2694 -0.0670 0.029 Uiso 1 1 calc R
C13 C 0.7759(3) 0.28607(16) 0.1294(3) 0.0379(9) Uani 1 1 d .
H13A H 0.7445 0.3122 0.1887 0.057 Uiso 1 1 calc R
H13B H 0.8690 0.2898 0.1285 0.057 Uiso 1 1 calc R
H13C H 0.7559 0.2505 0.1589 0.057 Uiso 1 1 calc R
C14 C 0.5201(3) 0.23615(11) -0.0416(3) 0.0229(6) Uani 1 1 d .
H14A H 0.4429 0.2310 0.0055 0.027 Uiso 1 1 calc R
H14B H 0.5841 0.2092 -0.0103 0.027 Uiso 1 1 calc R
C15 C 0.4842(4) 0.22831(15) -0.1854(3) 0.0359(8) Uani 1 1 d .
H15A H 0.4181 0.2539 -0.2161 0.054 Uiso 1 1 calc R
H15B H 0.4511 0.1925 -0.2008 0.054 Uiso 1 1 calc R
H15C H 0.5603 0.2334 -0.2325 0.054 Uiso 1 1 calc R
C16 C 0.2794(3) 0.35479(12) -0.0213(3) 0.0204(6) Uani 1 1 d .
C17 C 0.1342(3) 0.28394(13) 0.0282(3) 0.0294(7) Uani 1 1 d .
H17A H 0.1982 0.2602 -0.0059 0.035 Uiso 1 1 calc R
H17B H 0.0481 0.2729 -0.0101 0.035 Uiso 1 1 calc R
C18 C 0.1412(3) 0.27838(16) 0.1741(4) 0.0401(9) Uani 1 1 d .
H18A H 0.2274 0.2879 0.2122 0.060 Uiso 1 1 calc R
H18B H 0.1227 0.2418 0.1966 0.060 Uiso 1 1 calc R
H18C H 0.0779 0.3018 0.2083 0.060 Uiso 1 1 calc R
C19 C 0.0448(3) 0.37181(13) -0.0357(3) 0.0249(7) Uani 1 1 d .
H19A H 0.0698 0.4089 -0.0175 0.030 Uiso 1 1 calc R
H19B H -0.0190 0.3618 0.0247 0.030 Uiso 1 1 calc R
C20 C -0.0164(3) 0.36750(14) -0.1746(3) 0.0319(8) Uani 1 1 d .
H20A H 0.0445 0.3797 -0.2346 0.048 Uiso 1 1 calc R
H20B H -0.0938 0.3894 -0.1850 0.048 Uiso 1 1 calc R
H20C H -0.0393 0.3307 -0.1938 0.048 Uiso 1 1 calc R
C21 C 0.2898(3) 0.53469(12) 0.0854(3) 0.0211(6) Uani 1 1 d .
H21A H 0.2267 0.5137 0.0314 0.032 Uiso 1 1 calc R
H21B H 0.2775 0.5722 0.0646 0.032 Uiso 1 1 calc R
H21C H 0.2786 0.5288 0.1774 0.032 Uiso 1 1 calc R

loop_
_atom_site_aniso_label
_atom_site_aniso_U_11
_atom_site_aniso_U_22
_atom_site_aniso_U_33
_atom_site_aniso_U_23
_atom_site_aniso_U_13
_atom_site_aniso_U_12
Fe1 0.0180(2) 0.0148(2) 0.0116(2) 0.00028(15) 0.00333(15) 0.00091(16)
S1 0.0198(4) 0.0257(4) 0.0149(3) 0.0018(3) 0.0025(3) -0.0014(3)
S2 0.0207(4) 0.0202(4) 0.0194(4) 0.0007(3) -0.0008(3) -0.0011(3)
O1 0.0205(10) 0.0247(11) 0.0150(10) 0.0010(8) -0.0002(8) 0.0011(8)
O2 0.0219(11) 0.0172(10) 0.0212(10) -0.0021(8) 0.0046(8) -0.0006(8)
O3 0.0145(10) 0.0174(10) 0.0135(9) -0.0003(7) 0.0039(7) 0.0015(8)
N1 0.0220(13) 0.0323(15) 0.0175(12) 0.0028(11) 0.0019(10) -0.0011(11)
N2 0.0256(13) 0.0258(13) 0.0124(11) -0.0001(10) 0.0014(10) -0.0001(11)
N3 0.0237(13) 0.0247(13) 0.0170(12) -0.0021(10) 0.0037(10) 0.0004(11)
N4 0.0194(13) 0.0198(13) 0.0199(12) -0.0003(10) 0.0009(10) -0.0016(10)
N5 0.0228(13) 0.0186(12) 0.0190(12) -0.0004(10) 0.0021(10) 0.0000(10)
N6 0.0197(13) 0.0215(13) 0.0254(13) -0.0001(11) 0.0033(10) 0.0011(10)
C1 0.0234(15) 0.0179(14) 0.0185(14) -0.0011(11) 0.0029(12) -0.0001(12)
C2 0.0224(16) 0.0372(19) 0.0222(16) 0.0011(14) -0.0011(12) -0.0015(14)
C3 0.0289(17) 0.0368(19) 0.0279(17) 0.0083(14) -0.0042(14) -0.0034(15)
C4 0.0219(16) 0.0340(18) 0.0215(15) 0.0022(13) 0.0028(12) 0.0042(13)
C5 0.0266(18) 0.040(2) 0.045(2) 0.0068(17) 0.0082(16) -0.0006(15)
C6 0.0234(15) 0.0191(14) 0.0146(13) -0.0005(11) 0.0006(11) 0.0021(12)
C7 0.0250(17) 0.041(2) 0.0250(16) -0.0014(14) 0.0091(13) 0.0037(14)
C8 0.0266(19) 0.050(2) 0.043(2) 0.0078(18) 0.0065(16) -0.0050(17)
C9 0.0322(17) 0.0235(16) 0.0153(14) -0.0014(12) 0.0036(12) -0.0018(13)
C10 0.041(2) 0.0260(17) 0.0181(15) -0.0002(13) -0.0006(14) -0.0036(14)
C11 0.0273(16) 0.0178(14) 0.0101(12) 0.0006(11) 0.0026(11) -0.0018(12)
C12 0.0205(15) 0.0267(16) 0.0260(16) -0.0010(13) 0.0041(12) 0.0009(13)
C13 0.0236(17) 0.056(2) 0.0333(19) 0.0016(17) -0.0035(14) -0.0009(16)
C14 0.0242(16) 0.0172(14) 0.0275(16) 0.0018(12) 0.0039(13) 0.0010(12)
C15 0.039(2) 0.0345(19) 0.0345(19) -0.0128(15) 0.0065(16) -0.0115(16)
C16 0.0270(16) 0.0209(15) 0.0133(13) -0.0022(11) 0.0020(11) 0.0010(12)
C17 0.0223(16) 0.0243(16) 0.042(2) -0.0015(14) 0.0044(14) -0.0023(13)
C18 0.0272(18) 0.048(2) 0.045(2) 0.0198(18) 0.0010(16) -0.0057(16)
C19 0.0188(15) 0.0300(17) 0.0266(16) -0.0010(13) 0.0065(12) 0.0036(13)
C20 0.0264(17) 0.039(2) 0.0303(18) 0.0003(15) 0.0028(14) 0.0033(15)
C21 0.0184(15) 0.0244(15) 0.0211(14) -0.0009(12) 0.0051(12) 0.0004(12)

loop_
_atom_type_symbol
_atom_type_description
_atom_type_scat_dispersion_real
_atom_type_scat_dispersion_imag
_atom_type_scat_source
C C 0.0033 0.0016 'International Tables Vol C Tables 4.2.6.8 and 6.1.1.4'
H H 0.0000 0.0000 'International Tables Vol C Tables 4.2.6.8 and 6.1.1.4'
N N 0.0061 0.0033 'International Tables Vol C Tables 4.2.6.8 and 6.1.1.4'
O O 0.0106 0.0060 'International Tables Vol C Tables 4.2.6.8 and 6.1.1.4'
S S 0.1246 0.1234 'International Tables Vol C Tables 4.2.6.8 and 6.1.1.4'
Fe Fe 0.3463 0.8444 'International Tables Vol C Tables 4.2.6.8 and 6.1.1.4'

loop_
_geom_angle_atom_site_label_1
_geom_angle_atom_site_label_2
_geom_angle_atom_site_label_3
_geom_angle
_geom_angle_site_symmetry_1
_geom_angle_site_symmetry_3
O3 Fe1 O1 100.94(8) . .
O3 Fe1 O3 76.04(8) . 3_665
O1 Fe1 O3 87.80(8) . 3_665
O3 Fe1 O2 165.37(8) . .
O1 Fe1 O2 88.24(8) . .
O3 Fe1 O2 93.12(8) 3_665 .
O3 Fe1 S1 94.85(6) . .
O1 Fe1 S1 87.35(6) . .
O3 Fe1 S1 168.67(6) 3_665 .
O2 Fe1 S1 96.95(6) . .
O3 Fe1 S2 87.36(6) . .
O1 Fe1 S2 171.15(6) . .
O3 Fe1 S2 97.26(6) 3_665 .
O2 Fe1 S2 84.26(6) . .
S1 Fe1 S2 88.91(3) . .
C6 S1 Fe1 107.93(10) . .
C16 S2 Fe1 100.22(10) . .
C1 O1 Fe1 133.64(19) . .
C11 O2 Fe1 132.62(19) . .
C21 O3 Fe1 125.78(17) . .
C21 O3 Fe1 123.70(17) . 3_665
Fe1 O3 Fe1 103.96(8) . 3_665
C1 N1 C2 122.3(2) . .
C1 N1 C4 121.0(2) . .
C2 N1 C4 116.7(2) . .
C6 N2 C1 124.8(3) . .
C6 N3 C7 123.8(3) . .
C6 N3 C9 120.1(3) . .
C7 N3 C9 116.0(2) . .
C11 N4 C12 120.5(3) . .
C11 N4 C14 121.8(2) . .
C12 N4 C14 117.7(2) . .
C16 N5 C11 124.2(3) . .
C16 N6 C17 120.4(3) . .
C16 N6 C19 123.8(3) . .
C17 N6 C19 115.8(2) . .
O1 C1 N2 128.1(3) . .
O1 C1 N1 117.2(3) . .
N2 C1 N1 114.7(3) . .
N1 C2 C3 112.0(3) . .
N1 C2 H2A 109.2 . .
C3 C2 H2A 109.2 . .
N1 C2 H2B 109.2 . .
C3 C2 H2B 109.2 . .
H2A C2 H2B 107.9 . .
C2 C3 H3A 109.5 . .
C2 C3 H3B 109.5 . .
H3A C3 H3B 109.5 . .
C2 C3 H3C 109.5 . .
H3A C3 H3C 109.5 . .
H3B C3 H3C 109.5 . .
N1 C4 C5 113.3(3) . .
N1 C4 H4A 108.9 . .
C5 C4 H4A 108.9 . .
N1 C4 H4B 108.9 . .
C5 C4 H4B 108.9 . .
H4A C4 H4B 107.7 . .
C4 C5 H5A 109.5 . .
C4 C5 H5B 109.5 . .
H5A C5 H5B 109.5 . .
C4 C5 H5C 109.5 . .
H5A C5 H5C 109.5 . .
H5B C5 H5C 109.5 . .
N2 C6 N3 115.3(3) . .
N2 C6 S1 128.1(2) . .
N3 C6 S1 116.4(2) . .
N3 C7 C8 113.5(3) . .
N3 C7 H7A 108.9 . .
C8 C7 H7A 108.9 . .
N3 C7 H7B 108.9 . .
C8 C7 H7B 108.9 . .
H7A C7 H7B 107.7 . .
C7 C8 H8A 109.5 . .
C7 C8 H8B 109.5 . .
H8A C8 H8B 109.5 . .
C7 C8 H8C 109.5 . .
H8A C8 H8C 109.5 . .
H8B C8 H8C 109.5 . .
N3 C9 C10 113.2(2) . .
N3 C9 H9A 108.9 . .
C10 C9 H9A 108.9 . .
N3 C9 H9B 108.9 . .
C10 C9 H9B 108.9 . .
H9A C9 H9B 107.8 . .
C9 C10 H10A 109.5 . .
C9 C10 H10B 109.5 . .
H10A C10 H10B 109.5 . .
C9 C10 H10C 109.5 . .
H10A C10 H10C 109.5 . .
H10B C10 H10C 109.5 . .
O2 C11 N5 127.6(3) . .
O2 C11 N4 117.0(3) . .
N5 C11 N4 115.3(3) . .
N4 C12 C13 111.9(3) . .
N4 C12 H12A 109.2 . .
C13 C12 H12A 109.2 . .
N4 C12 H12B 109.2 . .
C13 C12 H12B 109.2 . .
H12A C12 H12B 107.9 . .
C12 C13 H13A 109.5 . .
C12 C13 H13B 109.5 . .
H13A C13 H13B 109.5 . .
C12 C13 H13C 109.5 . .
H13A C13 H13C 109.5 . .
H13B C13 H13C 109.5 . .
N4 C14 C15 112.4(3) . .
N4 C14 H14A 109.1 . .
C15 C14 H14A 109.1 . .
N4 C14 H14B 109.1 . .
C15 C14 H14B 109.1 . .
H14A C14 H14B 107.8 . .
C14 C15 H15A 109.5 . .
C14 C15 H15B 109.5 . .
H15A C15 H15B 109.5 . .
C14 C15 H15C 109.5 . .
H15A C15 H15C 109.5 . .
H15B C15 H15C 109.5 . .
N5 C16 N6 116.1(3) . .
N5 C16 S2 126.4(2) . .
N6 C16 S2 117.3(2) . .
N6 C17 C18 112.1(3) . .
N6 C17 H17A 109.2 . .
C18 C17 H17A 109.2 . .
N6 C17 H17B 109.2 . .
C18 C17 H17B 109.2 . .
H17A C17 H17B 107.9 . .
C17 C18 H18A 109.5 . .
C17 C18 H18B 109.5 . .
H18A C18 H18B 109.5 . .
C17 C18 H18C 109.5 . .
H18A C18 H18C 109.5 . .
H18B C18 H18C 109.5 . .
N6 C19 C20 112.4(3) . .
N6 C19 H19A 109.1 . .
C20 C19 H19A 109.1 . .
N6 C19 H19B 109.1 . .
C20 C19 H19B 109.1 . .
H19A C19 H19B 107.9 . .
C19 C20 H20A 109.5 . .
C19 C20 H20B 109.5 . .
H20A C20 H20B 109.5 . .
C19 C20 H20C 109.5 . .
H20A C20 H20C 109.5 . .
H20B C20 H20C 109.5 . .
O3 C21 H21A 109.5 . .
O3 C21 H21B 109.5 . .
H21A C21 H21B 109.5 . .
O3 C21 H21C 109.5 . .
H21A C21 H21C 109.5 . .
H21B C21 H21C 109.5 . .

loop_
_geom_bond_atom_site_label_1
_geom_bond_atom_site_label_2
_geom_bond_distance
_geom_bond_site_symmetry_2
Fe1 O3 1.9886(19) .
Fe1 O1 1.993(2) .
Fe1 O3 2.0069(19) 3_665
Fe1 O2 2.011(2) .
Fe1 S1 2.4242(8) .
Fe1 S2 2.4508(9) .
S1 C6 1.753(3) .
S2 C16 1.744(3) .
O1 C1 1.282(3) .
O2 C11 1.275(3) .
O3 C21 1.419(3) .
O3 Fe1 2.0070(18) 3_665
N1 C1 1.353(4) .
N1 C2 1.463(4) .
N1 C4 1.468(4) .
N2 C6 1.323(4) .
N2 C1 1.336(4) .
N3 C6 1.345(4) .
N3 C7 1.467(4) .
N3 C9 1.477(4) .
N4 C11 1.353(4) .
N4 C12 1.454(4) .
N4 C14 1.458(4) .
N5 C16 1.321(4) .
N5 C11 1.339(4) .
N6 C16 1.348(4) .
N6 C17 1.462(4) .
N6 C19 1.467(4) .
C2 C3 1.518(5) .
C2 H2A 0.9900 .
C2 H2B 0.9900 .
C3 H3A 0.9800 .
C3 H3B 0.9800 .
C3 H3C 0.9800 .
C4 C5 1.512(5) .
C4 H4A 0.9900 .
C4 H4B 0.9900 .
C5 H5A 0.9800 .
C5 H5B 0.9800 .
C5 H5C 0.9800 .
C7 C8 1.515(5) .
C7 H7A 0.9900 .
C7 H7B 0.9900 .
C8 H8A 0.9800 .
C8 H8B 0.9800 .
C8 H8C 0.9800 .
C9 C10 1.510(4) .
C9 H9A 0.9900 .
C9 H9B 0.9900 .
C10 H10A 0.9800 .
C10 H10B 0.9800 .
C10 H10C 0.9800 .
C12 C13 1.517(4) .
C12 H12A 0.9900 .
C12 H12B 0.9900 .
C13 H13A 0.9800 .
C13 H13B 0.9800 .
C13 H13C 0.9800 .
C14 C15 1.510(4) .
C14 H14A 0.9900 .
C14 H14B 0.9900 .
C15 H15A 0.9800 .
C15 H15B 0.9800 .
C15 H15C 0.9800 .
C17 C18 1.508(5) .
C17 H17A 0.9900 .
C17 H17B 0.9900 .
C18 H18A 0.9800 .
C18 H18B 0.9800 .
C18 H18C 0.9800 .
C19 C20 1.518(4) .
C19 H19A 0.9900 .
C19 H19B 0.9900 .
C20 H20A 0.9800 .
C20 H20B 0.9800 .
C20 H20C 0.9800 .
C21 H21A 0.9800 .
C21 H21B 0.9800 .
C21 H21C 0.9800 .

loop_
_geom_torsion_atom_site_label_1
_geom_torsion_atom_site_label_2
_geom_torsion_atom_site_label_3
_geom_torsion_atom_site_label_4
_geom_torsion
_geom_torsion_site_symmetry_1
_geom_torsion_site_symmetry_4
O3 Fe1 S1 C6 -97.91(12) . .
O1 Fe1 S1 C6 2.85(12) . .
O3 Fe1 S1 C6 -61.9(3) 3_665 .
O2 Fe1 S1 C6 90.75(12) . .
S2 Fe1 S1 C6 174.83(10) . .
O3 Fe1 S2 C16 -149.63(11) . .
O1 Fe1 S2 C16 10.3(4) . .
O3 Fe1 S2 C16 134.81(11) 3_665 .
O2 Fe1 S2 C16 42.38(11) . .
S1 Fe1 S2 C16 -54.72(10) . .
O3 Fe1 O1 C1 119.2(3) . .
O3 Fe1 O1 C1 -165.4(3) 3_665 .
O2 Fe1 O1 C1 -72.2(3) . .
S1 Fe1 O1 C1 24.8(3) . .
S2 Fe1 O1 C1 -40.3(6) . .
O3 Fe1 O2 C11 -85.8(4) . .
O1 Fe1 O2 C11 144.9(2) . .
O3 Fe1 O2 C11 -127.4(2) 3_665 .
S1 Fe1 O2 C11 57.8(2) . .
S2 Fe1 O2 C11 -30.4(2) . .
O1 Fe1 O3 C21 -123.0(2) . .
O3 Fe1 O3 C21 152.1(2) 3_665 .
O2 Fe1 O3 C21 109.0(3) . .
S1 Fe1 O3 C21 -34.7(2) . .
S2 Fe1 O3 C21 54.0(2) . .
O1 Fe1 O3 Fe1 84.93(9) . 3_665
O3 Fe1 O3 Fe1 0.0 3_665 3_665
O2 Fe1 O3 Fe1 -43.1(3) . 3_665
S1 Fe1 O3 Fe1 173.16(7) . 3_665
S2 Fe1 O3 Fe1 -98.16(7) . 3_665
Fe1 O1 C1 N2 -39.6(4) . .
Fe1 O1 C1 N1 144.1(2) . .
C6 N2 C1 O1 12.5(5) . .
C6 N2 C1 N1 -171.1(3) . .
C2 N1 C1 O1 177.6(3) . .
C4 N1 C1 O1 -6.2(4) . .
C2 N1 C1 N2 0.8(4) . .
C4 N1 C1 N2 177.0(3) . .
C1 N1 C2 C3 91.3(4) . .
C4 N1 C2 C3 -85.1(3) . .
C1 N1 C4 C5 96.4(3) . .
C2 N1 C4 C5 -87.1(3) . .
C1 N2 C6 N3 -165.0(3) . .
C1 N2 C6 S1 20.2(4) . .
C7 N3 C6 N2 -175.5(3) . .
C9 N3 C6 N2 1.4(4) . .
C7 N3 C6 S1 -0.1(4) . .
C9 N3 C6 S1 176.8(2) . .
Fe1 S1 C6 N2 -22.7(3) . .
Fe1 S1 C6 N3 162.5(2) . .
C6 N3 C7 C8 87.7(4) . .
C9 N3 C7 C8 -89.3(3) . .
C6 N3 C9 C10 -81.7(3) . .
C7 N3 C9 C10 95.4(3) . .
Fe1 O2 C11 N5 -4.1(4) . .
Fe1 O2 C11 N4 179.10(18) . .
C16 N5 C11 O2 26.7(4) . .
C16 N5 C11 N4 -156.5(3) . .
C12 N4 C11 O2 -1.8(4) . .
C14 N4 C11 O2 179.0(2) . .
C12 N4 C11 N5 -179.0(2) . .
C14 N4 C11 N5 1.8(4) . .
C11 N4 C12 C13 89.6(3) . .
C14 N4 C12 C13 -91.1(3) . .
C11 N4 C14 C15 87.4(3) . .
C12 N4 C14 C15 -91.8(3) . .
C11 N5 C16 N6 -174.6(3) . .
C11 N5 C16 S2 9.2(4) . .
C17 N6 C16 N5 1.6(4) . .
C19 N6 C16 N5 179.7(3) . .
C17 N6 C16 S2 178.1(2) . .
C19 N6 C16 S2 -3.8(4) . .
Fe1 S2 C16 N5 -45.3(3) . .
Fe1 S2 C16 N6 138.6(2) . .
C16 N6 C17 C18 86.8(3) . .
C19 N6 C17 C18 -91.4(3) . .
C16 N6 C19 C20 94.3(3) . .
C17 N6 C19 C20 -87.6(3) . .
